data_7706977
loop_
_publ_author_name
'Stogniy, Marina Yu'
'Erokhina, Svetlana A.'
'Suponitsky, Kirill Yu'
'Markov, Vitaliy Yu'
'Sivaev, Igor B.'

_publ_section_title
;
 Synthesis and crystal structures of nickel(ii) and palladium(ii)
 complexes with o-carboranyl amidine ligands.
;
_journal_issue 14
_journal_name_full 'Dalton transactions (Cambridge, England : 2003)'
_journal_page_first 4967
_journal_page_last 4975
_journal_paper_doi 10.1039/d1dt00373a
_journal_volume 50
_journal_year 2021
_chemical_formula_moiety 'C9 H26 B9 N3 Ni, 0.5(C H2 Cl2)'
_chemical_formula_sum 'C9.5 H27 B9 Cl N3 Ni'
_chemical_formula_weight 374.79
_space_group_crystal_system monoclinic
_space_group_IT_number 15
_space_group_name_Hall '-C 2yc'
_space_group_name_H-M_alt 'C 1 2/c 1'
_atom_sites_solution_hydrogens mixed
_atom_sites_solution_primary direct
_atom_sites_solution_secondary difmap
_audit_creation_method SHELXL-2014/6
_audit_update_record
;
2021-02-01 deposited with the CCDC.	2021-03-05 downloaded from the CCDC.
;
_cell_angle_alpha 90
_cell_angle_beta 109.2950(10)
_cell_angle_gamma 90
_cell_formula_units_Z 8
_cell_length_a 12.8393(4)
_cell_length_b 16.6197(5)
_cell_length_c 18.0013(7)
_cell_measurement_reflns_used 8526
_cell_measurement_temperature 120(2)
_cell_measurement_theta_max 29.00
_cell_measurement_theta_min 2.40
_cell_volume 3625.5(2)
_computing_cell_refinement 'SAINT (Bruker, 2014)'
_computing_data_collection 'APEX (Bruker, 2014)'
_computing_data_reduction 'SAINT (Bruker, 2014)'
_computing_molecular_graphics 'SHELXL-2014/6 (Sheldrick, 2014)'
_computing_publication_material 'SHELXL-2014/6 (Sheldrick, 2014) and PLATON (Spek, 2009)'
_computing_structure_refinement 'SHELXL-2014/6 (Sheldrick, 2014)'
_computing_structure_solution 'SHELXL-2014/6 (Sheldrick, 2014)'
_diffrn_ambient_temperature 120(2)
_diffrn_measured_fraction_theta_full 1.000
_diffrn_measured_fraction_theta_max 0.998
_diffrn_measurement_device_type 'Bruker APEX-II CCD'
_diffrn_measurement_method '\f and \w scans'
_diffrn_radiation_type MoK\a
_diffrn_radiation_wavelength 0.71073
_diffrn_reflns_av_R_equivalents 0.0305
_diffrn_reflns_av_unetI/netI 0.0241
_diffrn_reflns_Laue_measured_fraction_full 1.000
_diffrn_reflns_Laue_measured_fraction_max 0.998
_diffrn_reflns_limit_h_max 17
_diffrn_reflns_limit_h_min -17
_diffrn_reflns_limit_k_max 22
_diffrn_reflns_limit_k_min -22
_diffrn_reflns_limit_l_max 24
_diffrn_reflns_limit_l_min -24
_diffrn_reflns_number 22458
_diffrn_reflns_point_group_measured_fraction_full 1.000
_diffrn_reflns_point_group_measured_fraction_max 0.998
_diffrn_reflns_theta_full 25.242
_diffrn_reflns_theta_max 29.189
_diffrn_reflns_theta_min 2.080
_diffrn_source 'sealed tube'
_exptl_absorpt_coefficient_mu 1.212
_exptl_absorpt_correction_T_max 0.865
_exptl_absorpt_correction_T_min 0.779
_exptl_absorpt_correction_type multi-scan
_exptl_absorpt_process_details 'SADABS-2014/5 (Bruker,2014/5)'
_exptl_crystal_colour dark-yellow
_exptl_crystal_density_diffrn 1.373
_exptl_crystal_description prizm
_exptl_crystal_F_000 1560
_exptl_crystal_size_max 0.18
_exptl_crystal_size_mid 0.16
_exptl_crystal_size_min 0.12
_refine_diff_density_max 0.595
_refine_diff_density_min -0.422
_refine_diff_density_rms 0.063
_refine_ls_extinction_method none
_refine_ls_goodness_of_fit_ref 1.018
_refine_ls_hydrogen_treatment constr
_refine_ls_matrix_type full
_refine_ls_number_parameters 231
_refine_ls_number_reflns 4909
_refine_ls_number_restraints 0
_refine_ls_restrained_S_all 1.018
_refine_ls_R_factor_all 0.0381
_refine_ls_R_factor_gt 0.0299
_refine_ls_shift/su_max 0.001
_refine_ls_shift/su_mean 0.000
_refine_ls_structure_factor_coef Fsqd
_refine_ls_weighting_details 'w=1/[\s^2^(Fo^2^)+(0.0406P)^2^+3.7030P] where P=(Fo^2^+2Fc^2^)/3'
_refine_ls_weighting_scheme calc
_refine_ls_wR_factor_gt 0.0737
_refine_ls_wR_factor_ref 0.0785
_reflns_Friedel_coverage 0.000
_reflns_number_gt 4148
_reflns_number_total 4909
_reflns_threshold_expression 'I > 2\s(I)'
_cod_data_source_file d1dt00373a2.cif
_cod_data_source_block siv20
_cod_depositor_comments 'Adding full bibliography for 7706976--7706978.cif.'
_cod_original_sg_symbol_H-M 'C 2/c'
_cod_original_formula_sum 'C9.50 H27 B9 Cl N3 Ni'
_cod_database_code 7706977
_shelx_space_group_comment
;
The symmetry employed for this shelxl refinement is uniquely defined
by the following loop, which should always be used as a source of
symmetry information in preference to the above space-group names.
They are only intended as comments.
;
_shelxl_version_number 2014/6

loop_
_space_group_symop_operation_xyz
'x, y, z'
'-x, y, -z+1/2'
'x+1/2, y+1/2, z'
'-x+1/2, y+1/2, -z+1/2'
'-x, -y, -z'
'x, -y, z-1/2'
'-x+1/2, -y+1/2, -z'
'x+1/2, -y+1/2, z-1/2'

loop_
_atom_site_label
_atom_site_type_symbol
_atom_site_fract_x
_atom_site_fract_y
_atom_site_fract_z
_atom_site_U_iso_or_equiv
_atom_site_adp_type
_atom_site_occupancy
_atom_site_site_symmetry_order
_atom_site_calc_flag
_atom_site_refinement_flags_posn
_atom_site_refinement_flags_adp
_atom_site_refinement_flags_occupancy
_atom_site_disorder_assembly
_atom_site_disorder_group
Ni1 Ni 0.96214(2) 0.18122(2) 0.49808(2) 0.01415(6) Uani 1 1 d . . . . .
C1 C 1.11716(12) 0.23465(9) 0.52143(8) 0.0172(3) Uani 1 1 d . . . . .
H1 H 1.1566 0.2061 0.4810 0.021 Uiso 1 1 calc R U . . .
C2 C 1.01228(13) 0.30000(9) 0.48818(9) 0.0181(3) Uani 1 1 d . . . . .
H2 H 0.9784 0.3174 0.4246 0.022 Uiso 1 1 calc R U . . .
B4 B 1.11137(14) 0.17991(10) 0.59639(10) 0.0160(3) Uani 1 1 d . . . . .
H4 H 1.1472 0.1181 0.6105 0.019 Uiso 1 1 calc R U . . .
B5 B 1.20282(13) 0.26329(10) 0.61363(10) 0.0175(3) Uani 1 1 d . . . . .
H5 H 1.2946 0.2556 0.6378 0.021 Uiso 1 1 calc R U . . .
B6 B 1.14105(14) 0.33602(11) 0.53998(10) 0.0195(3) Uani 1 1 d . . . . .
H6 H 1.1916 0.3738 0.5133 0.023 Uiso 1 1 calc R U . . .
B7 B 0.92437(13) 0.29542(10) 0.53667(10) 0.0167(3) Uani 1 1 d . . . . .
H7 H 0.8347 0.3107 0.5105 0.020 Uiso 1 1 calc R U . . .
B8 B 0.98385(13) 0.21617(10) 0.61018(9) 0.0149(3) Uani 1 1 d . . . . .
B9 B 1.11645(13) 0.25046(10) 0.67109(9) 0.0162(3) Uani 1 1 d . . . . .
H9 H 1.1503 0.2326 0.7346 0.019 Uiso 1 1 calc R U . . .
B10 B 1.13860(14) 0.34882(10) 0.63771(10) 0.0177(3) Uani 1 1 d . . . . .
H10 H 1.1880 0.3958 0.6790 0.021 Uiso 1 1 calc R U . . .
B11 B 1.02229(14) 0.37507(10) 0.55664(10) 0.0190(3) Uani 1 1 d . . . . .
H11 H 0.9973 0.4396 0.5442 0.023 Uiso 1 1 calc R U . . .
B12 B 1.00156(14) 0.32092(10) 0.63467(10) 0.0167(3) Uani 1 1 d . . . . .
H12 H 0.9599 0.3489 0.6740 0.020 Uiso 1 1 calc R U . . .
N1 N 0.91048(10) 0.16194(8) 0.63814(7) 0.0167(2) Uani 1 1 d . . . . .
H1N H 0.9087 0.1645 0.6865 0.020 Uiso 1 1 calc R U . . .
N2 N 0.86377(10) 0.10923(8) 0.51681(7) 0.0175(2) Uani 1 1 d . . . . .
N3 N 0.91781(11) 0.13327(8) 0.38925(7) 0.0187(3) Uani 1 1 d . . . . .
C3 C 0.84802(12) 0.10961(9) 0.58543(9) 0.0161(3) Uani 1 1 d . . . . .
C4 C 0.76577(13) 0.05568(9) 0.60464(10) 0.0209(3) Uani 1 1 d . . . . .
H1A H 0.6947 0.0591 0.5610 0.025 Uiso 1 1 calc R U . . .
H1B H 0.7921 -0.0006 0.6070 0.025 Uiso 1 1 calc R U . . .
C5 C 0.7453(2) 0.07444(14) 0.68055(15) 0.0507(7) Uani 1 1 d . . . . .
H2A H 0.7185 0.1298 0.6790 0.076 Uiso 1 1 calc R U . . .
H2B H 0.8142 0.0684 0.7247 0.076 Uiso 1 1 calc R U . . .
H2C H 0.6898 0.0373 0.6873 0.076 Uiso 1 1 calc R U . . .
C6 C 0.80053(14) 0.05883(10) 0.45049(9) 0.0231(3) Uani 1 1 d . . . . .
H6A H 0.7250 0.0530 0.4497 0.028 Uiso 0.922(3) 1 d R U P A 1
H6B H 0.8335 0.0058 0.4542 0.028 Uiso 0.922(3) 1 d R U P A 1
H6C H 0.7321 0.0848 0.4200 0.028 Uiso 0.078(3) 1 d R U P A 2
H6D H 0.7839 0.0069 0.4685 0.028 Uiso 0.078(3) 1 d R U P A 2
C7 C 0.80390(14) 0.10224(11) 0.37635(10) 0.0218(4) Uani 0.922(3) 1 d . . P A 1
H7A H 0.7824 0.0646 0.3312 0.026 Uiso 0.922(3) 1 calc R U P A 1
H7B H 0.7508 0.1475 0.3641 0.026 Uiso 0.922(3) 1 calc R U P A 1
C8 C 0.99342(16) 0.06620(12) 0.38780(11) 0.0292(4) Uani 0.922(3) 1 d . . P A 1
H8A H 1.0684 0.0872 0.3990 0.044 Uiso 0.922(3) 1 calc R U P A 1
H8B H 0.9688 0.0409 0.3357 0.044 Uiso 0.922(3) 1 calc R U P A 1
H8C H 0.9930 0.0263 0.4277 0.044 Uiso 0.922(3) 1 calc R U P A 1
C9 C 0.91429(17) 0.18931(12) 0.32392(10) 0.0278(4) Uani 0.922(3) 1 d . . P A 1
H9A H 0.8643 0.2341 0.3232 0.042 Uiso 0.922(3) 1 calc R U P A 1
H9B H 0.8878 0.1605 0.2737 0.042 Uiso 0.922(3) 1 calc R U P A 1
H9C H 0.9885 0.2103 0.3319 0.042 Uiso 0.922(3) 1 calc R U P A 1
C7A C 0.8789(14) 0.0499(11) 0.4018(10) 0.014(4) Uiso 0.078(3) 1 d . . P A 2
H7C H 0.9427 0.0158 0.4303 0.016 Uiso 0.078(3) 1 calc R U P A 2
H7D H 0.8396 0.0244 0.3505 0.016 Uiso 0.078(3) 1 calc R U P A 2
C8A C 0.999(2) 0.1286(15) 0.3529(14) 0.030(5) Uiso 0.078(3) 1 d . . P A 2
H8D H 1.0147 0.1827 0.3380 0.045 Uiso 0.078(3) 1 calc R U P A 2
H8E H 0.9717 0.0948 0.3058 0.045 Uiso 0.078(3) 1 calc R U P A 2
H8F H 1.0660 0.1050 0.3896 0.036 Uiso 0.078(3) 1 calc R U P A 2
C9A C 0.8160(17) 0.1828(12) 0.3469(12) 0.021(4) Uiso 0.078(3) 1 d . . P A 2
H9D H 0.8379 0.2384 0.3417 0.031 Uiso 0.078(3) 1 calc R U P A 2
H9E H 0.7651 0.1818 0.3771 0.031 Uiso 0.078(3) 1 calc R U P A 2
H9F H 0.7794 0.1600 0.2945 0.031 Uiso 0.078(3) 1 calc R U P A 2
Cl1S Cl 0.58723(5) -0.07551(3) 0.32580(3) 0.04574(14) Uani 1 1 d . . . . .
C1S C 0.5000 -0.01557(15) 0.2500 0.0258(5) Uani 1 2 d S T P . .
H1S H 0.4556 0.0187 0.2713 0.031 Uiso 1 1 d R U . . .

loop_
_atom_site_aniso_label
_atom_site_aniso_U_11
_atom_site_aniso_U_22
_atom_site_aniso_U_33
_atom_site_aniso_U_23
_atom_site_aniso_U_13
_atom_site_aniso_U_12
Ni1 0.01450(10) 0.01592(10) 0.01285(10) -0.00143(7) 0.00561(7) -0.00069(7)
C1 0.0167(6) 0.0201(7) 0.0163(6) -0.0008(5) 0.0074(5) -0.0003(5)
C2 0.0184(7) 0.0200(7) 0.0157(7) 0.0031(5) 0.0051(5) -0.0008(5)
B4 0.0156(7) 0.0160(7) 0.0167(7) 0.0005(6) 0.0057(6) 0.0013(6)
B5 0.0151(7) 0.0201(8) 0.0171(7) -0.0006(6) 0.0052(6) -0.0016(6)
B6 0.0185(8) 0.0225(8) 0.0174(8) 0.0033(6) 0.0059(6) -0.0040(6)
B7 0.0154(7) 0.0149(7) 0.0203(8) 0.0005(6) 0.0063(6) 0.0010(6)
B8 0.0162(7) 0.0150(7) 0.0146(7) -0.0013(6) 0.0066(6) -0.0002(6)
B9 0.0182(7) 0.0164(7) 0.0142(7) 0.0009(6) 0.0055(6) -0.0008(6)
B10 0.0190(8) 0.0165(8) 0.0177(8) 0.0001(6) 0.0061(6) -0.0037(6)
B11 0.0208(8) 0.0147(8) 0.0205(8) 0.0021(6) 0.0052(6) -0.0006(6)
B12 0.0176(7) 0.0152(7) 0.0178(7) -0.0025(6) 0.0065(6) -0.0007(6)
N1 0.0196(6) 0.0180(6) 0.0149(6) -0.0008(5) 0.0089(5) -0.0031(5)
N2 0.0187(6) 0.0161(6) 0.0185(6) -0.0032(5) 0.0073(5) -0.0028(5)
N3 0.0172(6) 0.0227(6) 0.0153(6) -0.0020(5) 0.0042(5) 0.0014(5)
C3 0.0160(7) 0.0132(6) 0.0196(7) 0.0008(5) 0.0067(5) 0.0012(5)
C4 0.0220(7) 0.0158(7) 0.0272(8) 0.0009(6) 0.0114(6) -0.0030(6)
C5 0.0756(16) 0.0382(11) 0.0640(15) -0.0236(11) 0.0576(14) -0.0328(11)
C6 0.0245(8) 0.0226(8) 0.0227(8) -0.0071(6) 0.0083(6) -0.0062(6)
C7 0.0169(8) 0.0279(9) 0.0177(8) -0.0044(7) 0.0018(6) -0.0004(6)
C8 0.0258(9) 0.0351(11) 0.0259(9) -0.0094(8) 0.0075(7) 0.0083(8)
C9 0.0295(10) 0.0381(11) 0.0152(8) 0.0020(7) 0.0066(7) -0.0033(8)
Cl1S 0.0421(3) 0.0480(3) 0.0334(3) 0.0131(2) -0.0060(2) -0.0076(2)
C1S 0.0251(11) 0.0235(11) 0.0294(12) 0.000 0.0098(9) 0.000

loop_
_atom_type_symbol
_atom_type_description
_atom_type_scat_dispersion_real
_atom_type_scat_dispersion_imag
_atom_type_scat_source
C C 0.0033 0.0016 'International Tables Vol C Tables 4.2.6.8 and 6.1.1.4'
H H 0.0000 0.0000 'International Tables Vol C Tables 4.2.6.8 and 6.1.1.4'
B B 0.0013 0.0007 'International Tables Vol C Tables 4.2.6.8 and 6.1.1.4'
Cl Cl 0.1484 0.1585 'International Tables Vol C Tables 4.2.6.8 and 6.1.1.4'
N N 0.0061 0.0033 'International Tables Vol C Tables 4.2.6.8 and 6.1.1.4'
Ni Ni 0.3393 1.1124 'International Tables Vol C Tables 4.2.6.8 and 6.1.1.4'

loop_
_geom_angle_atom_site_label_1
_geom_angle_atom_site_label_2
_geom_angle_atom_site_label_3
_geom_angle
_geom_angle_site_symmetry_1
_geom_angle_site_symmetry_3
_geom_angle_publ_flag
N2 Ni1 N3 86.03(5) . . ?
N2 Ni1 B8 83.19(6) . . ?
N3 Ni1 B8 169.16(6) . . ?
N2 Ni1 C1 154.12(6) . . ?
N3 Ni1 C1 107.92(5) . . ?
B8 Ni1 C1 82.51(6) . . ?
N2 Ni1 C2 150.40(6) . . ?
N3 Ni1 C2 106.56(6) . . ?
B8 Ni1 C2 82.54(6) . . ?
C1 Ni1 C2 47.20(6) . . ?
N2 Ni1 B7 105.90(6) . . ?
N3 Ni1 B7 130.36(6) . . ?
B8 Ni1 B7 52.56(7) . . ?
C1 Ni1 B7 81.97(6) . . ?
C2 Ni1 B7 45.61(6) . . ?
N2 Ni1 B4 108.78(6) . . ?
N3 Ni1 B4 133.58(6) . . ?
B8 Ni1 B4 52.26(6) . . ?
C1 Ni1 B4 45.92(6) . . ?
C2 Ni1 B4 82.18(6) . . ?
B7 Ni1 B4 88.71(6) . . ?
B4 C1 C2 113.63(11) . . ?
B4 C1 B6 115.68(12) . . ?
C2 C1 B6 60.50(9) . . ?
B4 C1 B5 63.41(10) . . ?
C2 C1 B5 110.20(11) . . ?
B6 C1 B5 61.89(10) . . ?
B4 C1 Ni1 68.47(8) . . ?
C2 C1 Ni1 66.74(7) . . ?
B6 C1 Ni1 123.37(10) . . ?
B5 C1 Ni1 124.86(9) . . ?
B4 C1 H1 116.8 . . ?
C2 C1 H1 121.6 . . ?
B6 C1 H1 116.7 . . ?
B5 C1 H1 117.4 . . ?
Ni1 C1 H1 107.1 . . ?
B7 C2 C1 113.07(11) . . ?
B7 C2 B6 115.83(12) . . ?
C1 C2 B6 61.08(10) . . ?
B7 C2 B11 63.67(10) . . ?
C1 C2 B11 110.54(11) . . ?
B6 C2 B11 61.91(10) . . ?
B7 C2 Ni1 68.13(8) . . ?
C1 C2 Ni1 66.06(7) . . ?
B6 C2 Ni1 123.28(10) . . ?
B11 C2 Ni1 124.76(10) . . ?
B7 C2 H2 116.9 . . ?
C1 C2 H2 121.7 . . ?
B6 C2 H2 116.4 . . ?
B11 C2 H2 117.1 . . ?
Ni1 C2 H2 107.6 . . ?
C1 B4 B9 104.83(11) . . ?
C1 B4 B5 60.44(9) . . ?
B9 B4 B5 59.59(9) . . ?
C1 B4 B8 102.29(11) . . ?
B9 B4 B8 59.37(9) . . ?
B5 B4 B8 106.73(11) . . ?
C1 B4 Ni1 65.61(8) . . ?
B9 B4 Ni1 114.88(10) . . ?
B5 B4 Ni1 119.80(10) . . ?
B8 B4 Ni1 60.86(7) . . ?
C1 B4 H4 124.4 . . ?
B9 B4 H4 121.8 . . ?
B5 B4 H4 118.5 . . ?
B8 B4 H4 126.0 . . ?
Ni1 B4 H4 112.7 . . ?
C1 B5 B9 101.91(11) . . ?
C1 B5 B10 104.88(11) . . ?
B9 B5 B10 61.19(9) . . ?
C1 B5 B6 58.99(9) . . ?
B9 B5 B6 107.96(12) . . ?
B10 B5 B6 60.41(10) . . ?
C1 B5 B4 56.15(9) . . ?
B9 B5 B4 60.00(9) . . ?
B10 B5 B4 109.59(11) . . ?
B6 B5 B4 107.11(12) . . ?
C1 B5 H5 126.6 . . ?
B9 B5 H5 122.9 . . ?
B10 B5 H5 120.8 . . ?
B6 B5 H5 121.4 . . ?
B4 B5 H5 121.9 . . ?
C2 B6 C1 58.41(9) . . ?
C2 B6 B11 59.40(9) . . ?
C1 B6 B11 106.42(12) . . ?
C2 B6 B5 106.31(12) . . ?
C1 B6 B5 59.12(9) . . ?
B11 B6 B5 108.67(12) . . ?
C2 B6 B10 104.48(11) . . ?
C1 B6 B10 104.34(11) . . ?
B11 B6 B10 59.50(10) . . ?
B5 B6 B10 59.57(10) . . ?
C2 B6 H6 123.6 . . ?
C1 B6 H6 123.7 . . ?
B11 B6 H6 121.4 . . ?
B5 B6 H6 121.5 . . ?
B10 B6 H6 124.0 . . ?
C2 B7 B12 105.23(12) . . ?
C2 B7 B11 60.56(10) . . ?
B12 B7 B11 59.58(9) . . ?
C2 B7 B8 102.73(11) . . ?
B12 B7 B8 59.47(9) . . ?
B11 B7 B8 106.80(11) . . ?
C2 B7 Ni1 66.26(8) . . ?
B12 B7 Ni1 115.24(10) . . ?
B11 B7 Ni1 120.46(10) . . ?
B8 B7 Ni1 60.86(7) . . ?
C2 B7 H7 124.0 . . ?
B12 B7 H7 121.6 . . ?
B11 B7 H7 118.4 . . ?
B8 B7 H7 126.0 . . ?
Ni1 B7 H7 112.2 . . ?
N1 B8 B9 124.09(12) . . ?
N1 B8 B12 122.82(12) . . ?
B9 B8 B12 61.40(9) . . ?
N1 B8 B4 122.21(12) . . ?
B9 B8 B4 58.42(9) . . ?
B12 B8 B4 107.80(11) . . ?
N1 B8 B7 120.73(12) . . ?
B9 B8 B7 107.29(11) . . ?
B12 B8 B7 58.09(9) . . ?
B4 B8 B7 108.28(11) . . ?
N1 B8 Ni1 105.41(10) . . ?
B9 B8 Ni1 119.45(10) . . ?
B12 B8 Ni1 119.17(10) . . ?
B4 B8 Ni1 66.88(7) . . ?
B7 B8 Ni1 66.58(7) . . ?
B5 B9 B4 60.41(9) . . ?
B5 B9 B8 109.60(11) . . ?
B4 B9 B8 62.21(9) . . ?
B5 B9 B10 59.57(10) . . ?
B4 B9 B10 108.61(11) . . ?
B8 B9 B10 108.01(11) . . ?
B5 B9 B12 107.58(11) . . ?
B4 B9 B12 109.24(11) . . ?
B8 B9 B12 59.44(9) . . ?
B10 B9 B12 59.67(9) . . ?
B5 B9 H9 121.6 . . ?
B4 B9 H9 120.3 . . ?
B8 B9 H9 120.7 . . ?
B10 B9 H9 122.1 . . ?
B12 B9 H9 122.1 . . ?
B11 B10 B5 109.40(12) . . ?
B11 B10 B6 59.94(10) . . ?
B5 B10 B6 60.02(10) . . ?
B11 B10 B9 108.52(12) . . ?
B5 B10 B9 59.24(9) . . ?
B6 B10 B9 106.13(12) . . ?
B11 B10 B12 59.17(10) . . ?
B5 B10 B12 108.39(12) . . ?
B6 B10 B12 105.94(12) . . ?
B9 B10 B12 61.01(9) . . ?
B11 B10 H10 121.1 . . ?
B5 B10 H10 121.1 . . ?
B6 B10 H10 123.2 . . ?
B9 B10 H10 122.0 . . ?
B12 B10 H10 122.2 . . ?
C2 B11 B12 101.81(11) . . ?
C2 B11 B10 104.75(12) . . ?
B12 B11 B10 61.53(10) . . ?
C2 B11 B6 58.68(10) . . ?
B12 B11 B6 108.25(12) . . ?
B10 B11 B6 60.57(10) . . ?
C2 B11 B7 55.77(9) . . ?
B12 B11 B7 59.85(9) . . ?
B10 B11 B7 109.37(12) . . ?
B6 B11 B7 106.47(12) . . ?
C2 B11 H11 126.8 . . ?
B12 B11 H11 122.7 . . ?
B10 B11 H11 120.7 . . ?
B6 B11 H11 121.5 . . ?
B7 B11 H11 122.4 . . ?
B11 B12 B7 60.57(10) . . ?
B11 B12 B8 109.91(12) . . ?
B7 B12 B8 62.44(9) . . ?
B11 B12 B10 59.31(9) . . ?
B7 B12 B10 108.18(12) . . ?
B8 B12 B10 107.49(12) . . ?
B11 B12 B9 107.27(11) . . ?
B7 B12 B9 108.94(11) . . ?
B8 B12 B9 59.15(9) . . ?
B10 B12 B9 59.32(9) . . ?
B11 B12 H12 121.5 . . ?
B7 B12 H12 120.3 . . ?
B8 B12 H12 120.7 . . ?
B10 B12 H12 122.6 . . ?
B9 B12 H12 122.4 . . ?
C3 N1 B8 116.48(12) . . ?
C3 N1 H1N 121.8 . . ?
B8 N1 H1N 121.8 . . ?
C3 N2 C6 123.51(13) . . ?
C3 N2 Ni1 119.60(10) . . ?
C6 N2 Ni1 116.69(10) . . ?
C8 N3 C9 107.77(14) . . ?
C8 N3 C7 110.51(14) . . ?
C9 N3 C7 108.67(13) . . ?
C8A N3 C7A 110.6(12) . . ?
C8A N3 C9A 116.3(13) . . ?
C7A N3 C9A 107.4(10) . . ?
C8A N3 Ni1 117.5(10) . . ?
C8 N3 Ni1 109.75(10) . . ?
C9 N3 Ni1 116.45(11) . . ?
C7 N3 Ni1 103.60(9) . . ?
C7A N3 Ni1 102.6(7) . . ?
C9A N3 Ni1 101.2(8) . . ?
N2 C3 N1 115.22(13) . . ?
N2 C3 C4 123.24(13) . . ?
N1 C3 C4 121.54(13) . . ?
C5 C4 C3 115.47(14) . . ?
C5 C4 H1A 108.4 . . ?
C3 C4 H1A 108.4 . . ?
C5 C4 H1B 108.4 . . ?
C3 C4 H1B 108.4 . . ?
H1A C4 H1B 107.5 . . ?
C4 C5 H2A 109.5 . . ?
C4 C5 H2B 109.5 . . ?
H2A C5 H2B 109.5 . . ?
C4 C5 H2C 109.5 . . ?
H2A C5 H2C 109.5 . . ?
H2B C5 H2C 109.5 . . ?
N2 C6 C7 105.87(13) . . ?
N2 C6 C7A 103.2(7) . . ?
N2 C6 H6A 110.6 . . ?
C7 C6 H6A 110.6 . . ?
N2 C6 H6B 110.6 . . ?
C7 C6 H6B 110.6 . . ?
H6A C6 H6B 108.7 . . ?
N2 C6 H6C 111.1 . . ?
C7A C6 H6C 111.1 . . ?
N2 C6 H6D 111.1 . . ?
C7A C6 H6D 111.1 . . ?
H6C C6 H6D 109.1 . . ?
N3 C7 C6 109.59(13) . . ?
N3 C7 H7A 109.8 . . ?
C6 C7 H7A 109.8 . . ?
N3 C7 H7B 109.8 . . ?
C6 C7 H7B 109.8 . . ?
H7A C7 H7B 108.2 . . ?
N3 C8 H8A 109.5 . . ?
N3 C8 H8B 109.5 . . ?
H8A C8 H8B 109.5 . . ?
N3 C8 H8C 109.5 . . ?
H8A C8 H8C 109.5 . . ?
H8B C8 H8C 109.5 . . ?
N3 C9 H9A 109.5 . . ?
N3 C9 H9B 109.5 . . ?
H9A C9 H9B 109.5 . . ?
N3 C9 H9C 109.5 . . ?
H9A C9 H9C 109.5 . . ?
H9B C9 H9C 109.5 . . ?
N3 C7A C6 107.8(11) . . ?
N3 C7A H7C 110.1 . . ?
C6 C7A H7C 110.1 . . ?
N3 C7A H7D 110.1 . . ?
C6 C7A H7D 110.1 . . ?
H7C C7A H7D 108.5 . . ?
N3 C8A H8D 109.5 . . ?
N3 C8A H8E 109.5 . . ?
H8D C8A H8E 109.5 . . ?
N3 C8A H8F 109.5 . . ?
H8D C8A H8F 109.5 . . ?
H8E C8A H8F 109.5 . . ?
N3 C9A H9D 109.5 . . ?
N3 C9A H9E 109.5 . . ?
H9D C9A H9E 109.5 . . ?
N3 C9A H9F 109.5 . . ?
H9D C9A H9F 109.5 . . ?
H9E C9A H9F 109.5 . . ?
Cl1S C1S Cl1S 111.07(14) 2_655 . ?
Cl1S C1S H1S 109.4 2_655 . ?
Cl1S C1S H1S 109.4 . . ?

loop_
_geom_bond_atom_site_label_1
_geom_bond_atom_site_label_2
_geom_bond_distance
_geom_bond_site_symmetry_2
_geom_bond_publ_flag
Ni1 N2 1.8500(13) . ?
Ni1 N3 2.0149(13) . ?
Ni1 B8 2.0286(16) . ?
Ni1 C1 2.0913(15) . ?
Ni1 C2 2.1021(15) . ?
Ni1 B7 2.1312(17) . ?
Ni1 B4 2.1360(17) . ?
C1 B4 1.649(2) . ?
C1 C2 1.679(2) . ?
C1 B6 1.725(2) . ?
C1 B5 1.728(2) . ?
C1 H1 1.1200 . ?
C2 B7 1.641(2) . ?
C2 B6 1.715(2) . ?
C2 B11 1.728(2) . ?
C2 H2 1.1200 . ?
B4 B9 1.769(2) . ?
B4 B5 1.776(2) . ?
B4 B8 1.837(2) . ?
B4 H4 1.1200 . ?
B5 B9 1.761(2) . ?
B5 B10 1.768(2) . ?
B5 B6 1.776(2) . ?
B5 H5 1.1200 . ?
B6 B11 1.771(3) . ?
B6 B10 1.783(2) . ?
B6 H6 1.1200 . ?
B7 B12 1.766(2) . ?
B7 B11 1.779(2) . ?
B7 B8 1.844(2) . ?
B7 H7 1.1200 . ?
B8 N1 1.505(2) . ?
B8 B9 1.787(2) . ?
B8 B12 1.792(2) . ?
B9 B10 1.796(2) . ?
B9 B12 1.827(2) . ?
B9 H9 1.1200 . ?
B10 B11 1.764(2) . ?
B10 B12 1.803(2) . ?
B10 H10 1.1200 . ?
B11 B12 1.761(2) . ?
B11 H11 1.1200 . ?
B12 H12 1.1200 . ?
N1 C3 1.3405(19) . ?
N1 H1N 0.8800 . ?
N2 C3 1.3159(19) . ?
N2 C6 1.4649(19) . ?
N3 C8A 1.40(2) . ?
N3 C8 1.484(2) . ?
N3 C9 1.489(2) . ?
N3 C7 1.495(2) . ?
N3 C7A 1.514(18) . ?
N3 C9A 1.52(2) . ?
C3 C4 1.510(2) . ?
C4 C5 1.507(2) . ?
C4 H1A 0.9900 . ?
C4 H1B 0.9900 . ?
C5 H2A 0.9800 . ?
C5 H2B 0.9800 . ?
C5 H2C 0.9800 . ?
C6 C7 1.530(2) . ?
C6 C7A 1.544(17) . ?
C6 H6A 0.9701 . ?
C6 H6B 0.9700 . ?
C6 H6C 0.9700 . ?
C6 H6D 0.9701 . ?
C7 H7A 0.9900 . ?
C7 H7B 0.9900 . ?
C8 H8A 0.9800 . ?
C8 H8B 0.9800 . ?
C8 H8C 0.9800 . ?
C9 H9A 0.9800 . ?
C9 H9B 0.9800 . ?
C9 H9C 0.9800 . ?
C7A H7C 0.9900 . ?
C7A H7D 0.9900 . ?
C8A H8D 0.9800 . ?
C8A H8E 0.9800 . ?
C8A H8F 0.9800 . ?
C9A H9D 0.9800 . ?
C9A H9E 0.9800 . ?
C9A H9F 0.9800 . ?
Cl1S C1S 1.7603(15) . ?
C1S Cl1S 1.7602(15) 2_655 ?
C1S H1S 0.9700 . ?

loop_
_geom_torsion_atom_site_label_1
_geom_torsion_atom_site_label_2
_geom_torsion_atom_site_label_3
_geom_torsion_atom_site_label_4
_geom_torsion
_geom_torsion_site_symmetry_1
_geom_torsion_site_symmetry_2
_geom_torsion_site_symmetry_3
_geom_torsion_site_symmetry_4
_geom_torsion_publ_flag
B4 C1 C2 B7 -0.59(17) . . . . ?
B6 C1 C2 B7 -107.81(13) . . . . ?
B5 C1 C2 B7 -69.51(15) . . . . ?
Ni1 C1 C2 B7 50.80(10) . . . . ?
B4 C1 C2 B6 107.21(13) . . . . ?
B5 C1 C2 B6 38.29(11) . . . . ?
Ni1 C1 C2 B6 158.60(10) . . . . ?
B4 C1 C2 B11 68.60(15) . . . . ?
B6 C1 C2 B11 -38.62(11) . . . . ?
B5 C1 C2 B11 -0.32(15) . . . . ?
Ni1 C1 C2 B11 119.99(11) . . . . ?
B4 C1 C2 Ni1 -51.39(10) . . . . ?
B6 C1 C2 Ni1 -158.60(10) . . . . ?
B5 C1 C2 Ni1 -120.31(10) . . . . ?
C2 C1 B4 B9 -60.46(15) . . . . ?
B6 C1 B4 B9 6.84(16) . . . . ?
B5 C1 B4 B9 41.22(11) . . . . ?
Ni1 C1 B4 B9 -110.96(10) . . . . ?
C2 C1 B4 B5 -101.68(13) . . . . ?
B6 C1 B4 B5 -34.38(12) . . . . ?
Ni1 C1 B4 B5 -152.19(10) . . . . ?
C2 C1 B4 B8 0.75(15) . . . . ?
B6 C1 B4 B8 68.04(14) . . . . ?
B5 C1 B4 B8 102.42(12) . . . . ?
Ni1 C1 B4 B8 -49.76(8) . . . . ?
C2 C1 B4 Ni1 50.51(10) . . . . ?
B6 C1 B4 Ni1 117.80(12) . . . . ?
B5 C1 B4 Ni1 152.19(10) . . . . ?
B4 C1 B5 B9 -40.82(11) . . . . ?
C2 C1 B5 B9 66.24(13) . . . . ?
B6 C1 B5 B9 103.94(12) . . . . ?
Ni1 C1 B5 B9 -8.89(16) . . . . ?
B4 C1 B5 B10 -103.86(12) . . . . ?
C2 C1 B5 B10 3.21(15) . . . . ?
B6 C1 B5 B10 40.90(11) . . . . ?
Ni1 C1 B5 B10 -71.92(14) . . . . ?
B4 C1 B5 B6 -144.76(12) . . . . ?
C2 C1 B5 B6 -37.69(11) . . . . ?
Ni1 C1 B5 B6 -112.83(13) . . . . ?
C2 C1 B5 B4 107.07(12) . . . . ?
B6 C1 B5 B4 144.76(12) . . . . ?
Ni1 C1 B5 B4 31.93(11) . . . . ?
B9 B4 B5 C1 -132.39(12) . . . . ?
B8 B4 B5 C1 -94.88(12) . . . . ?
Ni1 B4 B5 C1 -29.32(10) . . . . ?
C1 B4 B5 B9 132.39(12) . . . . ?
B8 B4 B5 B9 37.51(11) . . . . ?
Ni1 B4 B5 B9 103.06(12) . . . . ?
C1 B4 B5 B10 95.13(12) . . . . ?
B9 B4 B5 B10 -37.25(11) . . . . ?
B8 B4 B5 B10 0.26(15) . . . . ?
Ni1 B4 B5 B10 65.81(14) . . . . ?
C1 B4 B5 B6 31.16(11) . . . . ?
B9 B4 B5 B6 -101.23(13) . . . . ?
B8 B4 B5 B6 -63.72(14) . . . . ?
Ni1 B4 B5 B6 1.84(16) . . . . ?
B7 C2 B6 C1 103.30(13) . . . . ?
B11 C2 B6 C1 138.51(12) . . . . ?
Ni1 C2 B6 C1 23.50(11) . . . . ?
B7 C2 B6 B11 -35.22(12) . . . . ?
C1 C2 B6 B11 -138.51(12) . . . . ?
Ni1 C2 B6 B11 -115.01(12) . . . . ?
B7 C2 B6 B5 67.17(16) . . . . ?
C1 C2 B6 B5 -36.13(11) . . . . ?
B11 C2 B6 B5 102.38(13) . . . . ?
Ni1 C2 B6 B5 -12.62(16) . . . . ?
B7 C2 B6 B10 5.17(17) . . . . ?
C1 C2 B6 B10 -98.13(12) . . . . ?
B11 C2 B6 B10 40.38(11) . . . . ?
Ni1 C2 B6 B10 -74.63(14) . . . . ?
B4 C1 B6 C2 -103.83(13) . . . . ?
B5 C1 B6 C2 -138.75(12) . . . . ?
Ni1 C1 B6 C2 -23.66(10) . . . . ?
B4 C1 B6 B11 -67.35(15) . . . . ?
C2 C1 B6 B11 36.47(11) . . . . ?
B5 C1 B6 B11 -102.28(12) . . . . ?
Ni1 C1 B6 B11 12.81(16) . . . . ?
B4 C1 B6 B5 34.93(12) . . . . ?
C2 C1 B6 B5 138.75(12) . . . . ?
Ni1 C1 B6 B5 115.09(12) . . . . ?
B4 C1 B6 B10 -5.44(16) . . . . ?
C2 C1 B6 B10 98.39(12) . . . . ?
B5 C1 B6 B10 -40.37(11) . . . . ?
Ni1 C1 B6 B10 74.72(13) . . . . ?
C1 B5 B6 C2 35.82(11) . . . . ?
B9 B5 B6 C2 -57.52(15) . . . . ?
B10 B5 B6 C2 -97.49(12) . . . . ?
B4 B5 B6 C2 5.73(15) . . . . ?
B9 B5 B6 C1 -93.34(12) . . . . ?
B10 B5 B6 C1 -133.30(12) . . . . ?
B4 B5 B6 C1 -30.09(11) . . . . ?
C1 B5 B6 B11 98.37(13) . . . . ?
B9 B5 B6 B11 5.03(16) . . . . ?
B10 B5 B6 B11 -34.93(11) . . . . ?
B4 B5 B6 B11 68.28(15) . . . . ?
C1 B5 B6 B10 133.30(12) . . . . ?
B9 B5 B6 B10 39.96(11) . . . . ?
B4 B5 B6 B10 103.21(12) . . . . ?
C1 C2 B7 B12 61.54(15) . . . . ?
B6 C2 B7 B12 -6.27(16) . . . . ?
B11 C2 B7 B12 -40.86(11) . . . . ?
Ni1 C2 B7 B12 111.29(10) . . . . ?
C1 C2 B7 B11 102.40(13) . . . . ?
B6 C2 B7 B11 34.59(12) . . . . ?
Ni1 C2 B7 B11 152.14(10) . . . . ?
C1 C2 B7 B8 0.11(15) . . . . ?
B6 C2 B7 B8 -67.70(15) . . . . ?
B11 C2 B7 B8 -102.29(12) . . . . ?
Ni1 C2 B7 B8 49.85(8) . . . . ?
C1 C2 B7 Ni1 -49.74(10) . . . . ?
B6 C2 B7 Ni1 -117.55(12) . . . . ?
B11 C2 B7 Ni1 -152.14(10) . . . . ?
C1 B4 B8 N1 146.91(13) . . . . ?
B9 B4 B8 N1 -112.98(15) . . . . ?
B5 B4 B8 N1 -150.59(13) . . . . ?
Ni1 B4 B8 N1 94.16(13) . . . . ?
C1 B4 B8 B9 -100.11(12) . . . . ?
B5 B4 B8 B9 -37.61(11) . . . . ?
Ni1 B4 B8 B9 -152.86(10) . . . . ?
C1 B4 B8 B12 -62.06(14) . . . . ?
B9 B4 B8 B12 38.05(11) . . . . ?
B5 B4 B8 B12 0.44(15) . . . . ?
Ni1 B4 B8 B12 -114.81(11) . . . . ?
C1 B4 B8 B7 -0.65(14) . . . . ?
B9 B4 B8 B7 99.46(12) . . . . ?
B5 B4 B8 B7 61.85(14) . . . . ?
Ni1 B4 B8 B7 -53.40(9) . . . . ?
C1 B4 B8 Ni1 52.75(9) . . . . ?
B9 B4 B8 Ni1 152.86(10) . . . . ?
B5 B4 B8 Ni1 115.25(10) . . . . ?
C2 B7 B8 N1 -147.79(13) . . . . ?
B12 B7 B8 N1 111.87(15) . . . . ?
B11 B7 B8 N1 149.48(13) . . . . ?
Ni1 B7 B8 N1 -94.55(13) . . . . ?
C2 B7 B8 B9 62.00(13) . . . . ?
B12 B7 B8 B9 -38.34(11) . . . . ?
B11 B7 B8 B9 -0.73(15) . . . . ?
Ni1 B7 B8 B9 115.23(10) . . . . ?
C2 B7 B8 B12 100.34(12) . . . . ?
B11 B7 B8 B12 37.61(11) . . . . ?
Ni1 B7 B8 B12 153.57(10) . . . . ?
C2 B7 B8 B4 0.34(14) . . . . ?
B12 B7 B8 B4 -100.00(12) . . . . ?
B11 B7 B8 B4 -62.39(14) . . . . ?
Ni1 B7 B8 B4 53.58(9) . . . . ?
C2 B7 B8 Ni1 -53.24(9) . . . . ?
B12 B7 B8 Ni1 -153.57(10) . . . . ?
B11 B7 B8 Ni1 -115.97(11) . . . . ?
C1 B5 B9 B4 38.82(10) . . . . ?
B10 B5 B9 B4 139.40(12) . . . . ?
B6 B5 B9 B4 99.80(13) . . . . ?
C1 B5 B9 B8 -0.70(15) . . . . ?
B10 B5 B9 B8 99.87(13) . . . . ?
B6 B5 B9 B8 60.27(15) . . . . ?
B4 B5 B9 B8 -39.52(11) . . . . ?
C1 B5 B9 B10 -100.57(12) . . . . ?
B6 B5 B9 B10 -39.60(11) . . . . ?
B4 B5 B9 B10 -139.40(12) . . . . ?
C1 B5 B9 B12 -63.75(13) . . . . ?
B10 B5 B9 B12 36.83(11) . . . . ?
B6 B5 B9 B12 -2.77(15) . . . . ?
B4 B5 B9 B12 -102.57(12) . . . . ?
C1 B4 B9 B5 -41.66(11) . . . . ?
B8 B4 B9 B5 -137.34(12) . . . . ?
Ni1 B4 B9 B5 -111.29(11) . . . . ?
C1 B4 B9 B8 95.68(12) . . . . ?
B5 B4 B9 B8 137.34(12) . . . . ?
Ni1 B4 B9 B8 26.05(9) . . . . ?
C1 B4 B9 B10 -5.35(15) . . . . ?
B5 B4 B9 B10 36.31(11) . . . . ?
B8 B4 B9 B10 -101.03(12) . . . . ?
Ni1 B4 B9 B10 -74.98(13) . . . . ?
C1 B4 B9 B12 58.11(14) . . . . ?
B5 B4 B9 B12 99.77(12) . . . . ?
B8 B4 B9 B12 -37.57(11) . . . . ?
Ni1 B4 B9 B12 -11.52(15) . . . . ?
N1 B8 B9 B5 148.56(13) . . . . ?
B12 B8 B9 B5 -99.33(13) . . . . ?
B4 B8 B9 B5 38.72(11) . . . . ?
B7 B8 B9 B5 -62.48(14) . . . . ?
Ni1 B8 B9 B5 9.92(16) . . . . ?
N1 B8 B9 B4 109.84(15) . . . . ?
B12 B8 B9 B4 -138.05(12) . . . . ?
B7 B8 B9 B4 -101.20(12) . . . . ?
Ni1 B8 B9 B4 -28.80(10) . . . . ?
N1 B8 B9 B10 -148.16(13) . . . . ?
B12 B8 B9 B10 -36.05(11) . . . . ?
B4 B8 B9 B10 102.00(12) . . . . ?
B7 B8 B9 B10 0.80(15) . . . . ?
Ni1 B8 B9 B10 73.20(14) . . . . ?
N1 B8 B9 B12 -112.11(15) . . . . ?
B4 B8 B9 B12 138.05(12) . . . . ?
B7 B8 B9 B12 36.85(10) . . . . ?
Ni1 B8 B9 B12 109.25(12) . . . . ?
C1 B5 B10 B11 -4.90(15) . . . . ?
B9 B5 B10 B11 -100.50(13) . . . . ?
B6 B5 B10 B11 35.29(11) . . . . ?
B4 B5 B10 B11 -63.76(15) . . . . ?
C1 B5 B10 B6 -40.19(11) . . . . ?
B9 B5 B10 B6 -135.79(12) . . . . ?
B4 B5 B10 B6 -99.04(13) . . . . ?
C1 B5 B10 B9 95.60(12) . . . . ?
B6 B5 B10 B9 135.79(12) . . . . ?
B4 B5 B10 B9 36.75(11) . . . . ?
C1 B5 B10 B12 57.99(14) . . . . ?
B9 B5 B10 B12 -37.61(11) . . . . ?
B6 B5 B10 B12 98.18(13) . . . . ?
B4 B5 B10 B12 -0.86(16) . . . . ?
C2 B6 B10 B11 -40.34(11) . . . . ?
C1 B6 B10 B11 -100.84(12) . . . . ?
B5 B6 B10 B11 -140.98(12) . . . . ?
C2 B6 B10 B5 100.65(13) . . . . ?
C1 B6 B10 B5 40.14(11) . . . . ?
B11 B6 B10 B5 140.98(12) . . . . ?
C2 B6 B10 B9 62.06(14) . . . . ?
C1 B6 B10 B9 1.55(15) . . . . ?
B11 B6 B10 B9 102.39(12) . . . . ?
B5 B6 B10 B9 -38.59(11) . . . . ?
C2 B6 B10 B12 -1.71(15) . . . . ?
C1 B6 B10 B12 -62.21(14) . . . . ?
B11 B6 B10 B12 38.63(11) . . . . ?
B5 B6 B10 B12 -102.36(12) . . . . ?
B5 B9 B10 B11 102.02(13) . . . . ?
B4 B9 B10 B11 65.35(15) . . . . ?
B8 B9 B10 B11 -0.58(15) . . . . ?
B12 B9 B10 B11 -36.53(11) . . . . ?
B4 B9 B10 B5 -36.67(11) . . . . ?
B8 B9 B10 B5 -102.60(12) . . . . ?
B12 B9 B10 B5 -138.55(12) . . . . ?
B5 B9 B10 B6 38.96(11) . . . . ?
B4 B9 B10 B6 2.29(15) . . . . ?
B8 B9 B10 B6 -63.64(14) . . . . ?
B12 B9 B10 B6 -99.59(12) . . . . ?
B5 B9 B10 B12 138.55(12) . . . . ?
B4 B9 B10 B12 101.88(12) . . . . ?
B8 B9 B10 B12 35.95(11) . . . . ?
B7 C2 B11 B12 40.29(11) . . . . ?
C1 C2 B11 B12 -66.06(14) . . . . ?
B6 C2 B11 B12 -104.32(12) . . . . ?
Ni1 C2 B11 B12 8.43(16) . . . . ?
B7 C2 B11 B10 103.64(12) . . . . ?
C1 C2 B11 B10 -2.71(15) . . . . ?
B6 C2 B11 B10 -40.97(11) . . . . ?
Ni1 C2 B11 B10 71.77(14) . . . . ?
B7 C2 B11 B6 144.61(12) . . . . ?
C1 C2 B11 B6 38.26(11) . . . . ?
Ni1 C2 B11 B6 112.75(13) . . . . ?
C1 C2 B11 B7 -106.35(12) . . . . ?
B6 C2 B11 B7 -144.61(12) . . . . ?
Ni1 C2 B11 B7 -31.86(11) . . . . ?
B5 B10 B11 C2 4.71(15) . . . . ?
B6 B10 B11 C2 40.03(11) . . . . ?
B9 B10 B11 C2 -58.29(14) . . . . ?
B12 B10 B11 C2 -95.62(12) . . . . ?
B5 B10 B11 B12 100.33(13) . . . . ?
B6 B10 B11 B12 135.65(12) . . . . ?
B9 B10 B11 B12 37.33(11) . . . . ?
B5 B10 B11 B6 -35.32(11) . . . . ?
B9 B10 B11 B6 -98.32(13) . . . . ?
B12 B10 B11 B6 -135.65(12) . . . . ?
B5 B10 B11 B7 63.11(15) . . . . ?
B6 B10 B11 B7 98.43(13) . . . . ?
B9 B10 B11 B7 0.11(16) . . . . ?
B12 B10 B11 B7 -37.22(11) . . . . ?
C1 B6 B11 C2 -36.04(10) . . . . ?
B5 B6 B11 C2 -98.32(13) . . . . ?
B10 B6 B11 C2 -133.28(12) . . . . ?
C2 B6 B11 B12 92.96(12) . . . . ?
C1 B6 B11 B12 56.92(15) . . . . ?
B5 B6 B11 B12 -5.36(16) . . . . ?
B10 B6 B11 B12 -40.32(11) . . . . ?
C2 B6 B11 B10 133.28(12) . . . . ?
C1 B6 B11 B10 97.24(12) . . . . ?
B5 B6 B11 B10 34.96(11) . . . . ?
C2 B6 B11 B7 29.96(11) . . . . ?
C1 B6 B11 B7 -6.08(15) . . . . ?
B5 B6 B11 B7 -68.36(14) . . . . ?
B10 B6 B11 B7 -103.32(13) . . . . ?
B12 B7 B11 C2 132.95(12) . . . . ?
B8 B7 B11 C2 95.39(12) . . . . ?
Ni1 B7 B11 C2 29.75(10) . . . . ?
C2 B7 B11 B12 -132.95(12) . . . . ?
B8 B7 B11 B12 -37.56(11) . . . . ?
Ni1 B7 B11 B12 -103.20(12) . . . . ?
C2 B7 B11 B10 -95.00(13) . . . . ?
B12 B7 B11 B10 37.94(12) . . . . ?
B8 B7 B11 B10 0.38(15) . . . . ?
Ni1 B7 B11 B10 -65.25(15) . . . . ?
C2 B7 B11 B6 -31.06(11) . . . . ?
B12 B7 B11 B6 101.89(13) . . . . ?
B8 B7 B11 B6 64.33(14) . . . . ?
Ni1 B7 B11 B6 -1.31(16) . . . . ?
C2 B11 B12 B7 -38.19(10) . . . . ?
B10 B11 B12 B7 -138.71(12) . . . . ?
B6 B11 B12 B7 -98.84(13) . . . . ?
C2 B11 B12 B8 1.51(15) . . . . ?
B10 B11 B12 B8 -99.01(13) . . . . ?
B6 B11 B12 B8 -59.14(15) . . . . ?
B7 B11 B12 B8 39.70(11) . . . . ?
C2 B11 B12 B10 100.52(12) . . . . ?
B6 B11 B12 B10 39.87(11) . . . . ?
B7 B11 B12 B10 138.71(12) . . . . ?
C2 B11 B12 B9 64.22(13) . . . . ?
B10 B11 B12 B9 -36.30(11) . . . . ?
B6 B11 B12 B9 3.57(15) . . . . ?
B7 B11 B12 B9 102.41(12) . . . . ?
C2 B7 B12 B11 41.35(11) . . . . ?
B8 B7 B12 B11 137.35(12) . . . . ?
Ni1 B7 B12 B11 111.90(12) . . . . ?
C2 B7 B12 B8 -96.00(12) . . . . ?
B11 B7 B12 B8 -137.35(12) . . . . ?
Ni1 B7 B12 B8 -25.45(10) . . . . ?
C2 B7 B12 B10 4.68(15) . . . . ?
B11 B7 B12 B10 -36.67(11) . . . . ?
B8 B7 B12 B10 100.68(12) . . . . ?
Ni1 B7 B12 B10 75.23(13) . . . . ?
C2 B7 B12 B9 -58.25(14) . . . . ?
B11 B7 B12 B9 -99.60(13) . . . . ?
B8 B7 B12 B9 37.76(10) . . . . ?
Ni1 B7 B12 B9 12.31(15) . . . . ?
N1 B8 B12 B11 -147.21(13) . . . . ?
B9 B8 B12 B11 98.70(13) . . . . ?
B4 B8 B12 B11 61.97(14) . . . . ?
B7 B8 B12 B11 -38.87(11) . . . . ?
Ni1 B8 B12 B11 -10.99(16) . . . . ?
N1 B8 B12 B7 -108.34(15) . . . . ?
B9 B8 B12 B7 137.58(12) . . . . ?
B4 B8 B12 B7 100.84(12) . . . . ?
Ni1 B8 B12 B7 27.89(10) . . . . ?
N1 B8 B12 B10 149.86(13) . . . . ?
B9 B8 B12 B10 35.78(11) . . . . ?
B4 B8 B12 B10 -0.96(15) . . . . ?
B7 B8 B12 B10 -101.80(12) . . . . ?
Ni1 B8 B12 B10 -73.91(14) . . . . ?
N1 B8 B12 B9 114.08(15) . . . . ?
B4 B8 B12 B9 -36.73(10) . . . . ?
B7 B8 B12 B9 -137.58(12) . . . . ?
Ni1 B8 B12 B9 -109.69(12) . . . . ?
B5 B10 B12 B11 -102.07(13) . . . . ?
B6 B10 B12 B11 -38.99(11) . . . . ?
B9 B10 B12 B11 -138.90(12) . . . . ?
B11 B10 B12 B7 37.22(11) . . . . ?
B5 B10 B12 B7 -64.85(14) . . . . ?
B6 B10 B12 B7 -1.77(15) . . . . ?
B9 B10 B12 B7 -101.68(12) . . . . ?
B11 B10 B12 B8 103.19(13) . . . . ?
B5 B10 B12 B8 1.12(15) . . . . ?
B6 B10 B12 B8 64.20(14) . . . . ?
B9 B10 B12 B8 -35.71(11) . . . . ?
B11 B10 B12 B9 138.90(12) . . . . ?
B5 B10 B12 B9 36.83(11) . . . . ?
B6 B10 B12 B9 99.91(13) . . . . ?
B5 B9 B12 B11 -0.49(15) . . . . ?
B4 B9 B12 B11 -64.51(14) . . . . ?
B8 B9 B12 B11 -103.29(12) . . . . ?
B10 B9 B12 B11 36.29(11) . . . . ?
B5 B9 B12 B7 63.58(14) . . . . ?
B4 B9 B12 B7 -0.44(15) . . . . ?
B8 B9 B12 B7 -39.22(11) . . . . ?
B10 B9 B12 B7 100.36(13) . . . . ?
B5 B9 B12 B8 102.80(12) . . . . ?
B4 B9 B12 B8 38.78(11) . . . . ?
B10 B9 B12 B8 139.58(12) . . . . ?
B5 B9 B12 B10 -36.78(11) . . . . ?
B4 B9 B12 B10 -100.80(12) . . . . ?
B8 B9 B12 B10 -139.58(12) . . . . ?
B9 B8 N1 C3 -146.39(14) . . . . ?
B12 B8 N1 C3 138.16(14) . . . . ?
B4 B8 N1 C3 -75.11(17) . . . . ?
B7 B8 N1 C3 68.55(17) . . . . ?
Ni1 B8 N1 C3 -3.04(15) . . . . ?
N3 Ni1 N2 C3 -178.18(12) . . . . ?
B8 Ni1 N2 C3 0.64(12) . . . . ?
C1 Ni1 N2 C3 57.50(19) . . . . ?
C2 Ni1 N2 C3 -61.02(18) . . . . ?
B7 Ni1 N2 C3 -47.25(13) . . . . ?
B4 Ni1 N2 C3 46.88(13) . . . . ?
N3 Ni1 N2 C6 -3.08(11) . . . . ?
B8 Ni1 N2 C6 175.74(12) . . . . ?
C1 Ni1 N2 C6 -127.40(14) . . . . ?
C2 Ni1 N2 C6 114.08(14) . . . . ?
B7 Ni1 N2 C6 127.85(11) . . . . ?
B4 Ni1 N2 C6 -138.02(11) . . . . ?
C6 N2 C3 N1 -177.42(14) . . . . ?
Ni1 N2 C3 N1 -2.67(18) . . . . ?
C6 N2 C3 C4 2.4(2) . . . . ?
Ni1 N2 C3 C4 177.18(11) . . . . ?
B8 N1 C3 N2 3.79(19) . . . . ?
B8 N1 C3 C4 -176.06(13) . . . . ?
N2 C3 C4 C5 -169.90(18) . . . . ?
N1 C3 C4 C5 9.9(2) . . . . ?
C3 N2 C6 C7 154.31(14) . . . . ?
Ni1 N2 C6 C7 -20.58(16) . . . . ?
C3 N2 C6 C7A -155.4(7) . . . . ?
Ni1 N2 C6 C7A 29.7(7) . . . . ?
C8 N3 C7 C6 73.61(17) . . . . ?
C9 N3 C7 C6 -168.34(14) . . . . ?
Ni1 N3 C7 C6 -43.90(14) . . . . ?
N2 C6 C7 N3 42.71(17) . . . . ?
C8A N3 C7A C6 173.5(12) . . . . ?
C9A N3 C7A C6 -58.7(13) . . . . ?
Ni1 N3 C7A C6 47.4(10) . . . . ?
N2 C6 C7A N3 -50.3(10) . . . . ?
